data_4327131
loop_
_publ_author_name
'Yu He'
'John D. Gorden'
'Christian R. Goldsmith'

_publ_section_title
;
 Steric Modifications Tune the Regioselectivity of the Alkane Oxidation
 Catalyzed by Non-Heme Iron Complexes
;
_journal_name_full 'Inorganic Chemistry'
_journal_page_first 12651
_journal_page_last 12660
_journal_paper_doi 10.1021/ic201695a
_journal_volume 50
_journal_year 2011
_chemical_compound_source 'synthesis as described'
_chemical_formula_moiety 'C32 H36 N4'
_chemical_formula_sum 'C32 H36 N4'
_chemical_formula_weight 476.65
_chemical_name_systematic
;
 ?
;
_space_group_IT_number 15
_symmetry_cell_setting monoclinic
_symmetry_Int_Tables_number 15
_symmetry_space_group_name_Hall '-C 2yc'
_symmetry_space_group_name_H-M 'C 1 2/c 1'
_atom_sites_solution_hydrogens geom
_atom_sites_solution_primary direct
_atom_sites_solution_secondary difmap
_audit_conform_dict_location ftp://ftp.iucr.org/pub/cif_core.dic
_audit_conform_dict_name cif_core.dic
_audit_conform_dict_version 2.3
_audit_creation_date 2011-06-09T09:28:25-00:00
_audit_creation_method 'WinGX routine CIF_UPDATE'
_cell_angle_alpha 90
_cell_angle_beta 109.012(2)
_cell_angle_gamma 90
_cell_formula_units_Z 4
_cell_length_a 17.1486(16)
_cell_length_b 11.4474(11)
_cell_length_c 14.5026(14)
_cell_measurement_reflns_used 0
_cell_measurement_temperature 193(2)
_cell_measurement_theta_max 0
_cell_measurement_theta_min 0
_cell_measurement_wavelength 0.71073
_cell_volume 2691.7(4)
_computing_molecular_graphics 'Ortep-3 for Windows (Farrugia, 1997)'
_computing_publication_material 'WinGX publication routines (Farrugia, 1999)'
_computing_structure_refinement 'SHELXL-97 (Sheldrick, 1997)'
_computing_structure_solution 'SHELXS-86 (Sheldrick, 1986)'
_diffrn_ambient_temperature 193(2)
_diffrn_measured_fraction_theta_full 0.986
_diffrn_measured_fraction_theta_max 0.986
_diffrn_measurement_device_type 'Bruker APEX'
_diffrn_measurement_method '0.3 wide w/ exposures'
_diffrn_radiation_monochromator graphite
_diffrn_radiation_probe x-ray
_diffrn_radiation_type MoK\a
_diffrn_radiation_wavelength 0.71073
_diffrn_reflns_av_R_equivalents 0.0316
_diffrn_reflns_av_unetI/netI 0.0372
_diffrn_reflns_limit_h_max 16
_diffrn_reflns_limit_h_min -22
_diffrn_reflns_limit_k_max 15
_diffrn_reflns_limit_k_min -15
_diffrn_reflns_limit_l_max 19
_diffrn_reflns_limit_l_min -17
_diffrn_reflns_number 8963
_diffrn_reflns_theta_full 28.32
_diffrn_reflns_theta_max 28.32
_diffrn_reflns_theta_min 2.18
_diffrn_standards_decay_% 0
_diffrn_standards_interval_count 0
_diffrn_standards_interval_time 0
_diffrn_standards_number 0
_exptl_absorpt_coefficient_mu 0.07
_exptl_absorpt_correction_type none
_exptl_crystal_colour yellow
_exptl_crystal_density_diffrn 1.176
_exptl_crystal_description prism
_exptl_crystal_F_000 1024
_exptl_crystal_size_max 0.5
_exptl_crystal_size_mid 0.1
_exptl_crystal_size_min 0.07
_refine_diff_density_max 0.302
_refine_diff_density_min -0.25
_refine_diff_density_rms 0.043
_refine_ls_extinction_method none
_refine_ls_goodness_of_fit_ref 1.123
_refine_ls_hydrogen_treatment constr
_refine_ls_matrix_type full
_refine_ls_number_parameters 163
_refine_ls_number_reflns 3312
_refine_ls_number_restraints 0
_refine_ls_restrained_S_all 1.123
_refine_ls_R_factor_all 0.1109
_refine_ls_R_factor_gt 0.08
_refine_ls_shift/su_max 0
_refine_ls_shift/su_mean 0
_refine_ls_structure_factor_coef Fsqd
_refine_ls_weighting_details 'calc w=1/[\s^2^(Fo^2^)+(0.0896P)^2^+1.2111P] where P=(Fo^2^+2Fc^2^)/3'
_refine_ls_weighting_scheme calc
_refine_ls_wR_factor_gt 0.1914
_refine_ls_wR_factor_ref 0.2093
_reflns_number_gt 2343
_reflns_number_total 3312
_reflns_threshold_expression >2sigma(I)
_cod_data_source_file ic201695a_si_002_1.cif
_cod_data_source_block bbpc
_cod_original_sg_symbol_H-M 'C 2/c'
_cod_database_code 4327131

loop_
_symmetry_equiv_pos_as_xyz
'x, y, z'
'-x, y, -z+1/2'
'x+1/2, y+1/2, z'
'-x+1/2, y+1/2, -z+1/2'
'-x, -y, -z'
'x, -y, z-1/2'
'-x+1/2, -y+1/2, -z'
'x+1/2, -y+1/2, z-1/2'

loop_
_atom_site_label
_atom_site_type_symbol
_atom_site_fract_x
_atom_site_fract_y
_atom_site_fract_z
_atom_site_U_iso_or_equiv
_atom_site_adp_type
_atom_site_occupancy
_atom_site_symmetry_multiplicity
_atom_site_calc_flag
_atom_site_refinement_flags
C1 C 0.4703(2) 0.8662(2) 0.0951(2) 0.0858(9) Uani 1 1 d .
H1A H 0.4976 0.9247 0.138 0.103 Uiso 1 1 calc R
C2 C 0.41883(18) 0.8963(3) 0.0047(2) 0.0756(8) Uani 1 1 d .
H2A H 0.4113 0.9742 -0.0143 0.091 Uiso 1 1 calc R
C3 C 0.37905(17) 0.8105(3) -0.0568(2) 0.0753(8) Uani 1 1 d .
H3A H 0.3431 0.8297 -0.1182 0.09 Uiso 1 1 calc R
C4 C 0.39106(14) 0.6958(2) -0.02958(18) 0.0613(6) Uani 1 1 d .
H4A H 0.3643 0.6375 -0.073 0.074 Uiso 1 1 calc R
C5 C 0.44220(12) 0.66684(19) 0.06113(15) 0.0456(5) Uani 1 1 d .
C6 C 0.45584(13) 0.54155(19) 0.09376(16) 0.0503(5) Uani 1 1 d .
H6A H 0.4295 0.4909 0.0388 0.06 Uiso 1 1 calc R
H6B H 0.5145 0.5249 0.1156 0.06 Uiso 1 1 calc R
C7 C 0.33242(13) 0.5227(2) 0.13804(17) 0.0550(6) Uani 1 1 d .
H8A H 0.3105 0.4578 0.0943 0.066 Uiso 1 1 calc R
H8B H 0.3156 0.5943 0.1011 0.066 Uiso 1 1 calc R
C8 C 0.29571(12) 0.52010(18) 0.21896(16) 0.0473(5) Uani 1 1 d .
C9 C 0.31610(13) 0.6038(2) 0.29003(17) 0.0551(6) Uani 1 1 d .
H9A H 0.3544 0.6612 0.2897 0.066 Uiso 1 1 calc R
C10 C 0.28011(17) 0.6033(3) 0.3622(2) 0.0729(8) Uani 1 1 d .
H10A H 0.2937 0.6608 0.4101 0.087 Uiso 1 1 calc R
C11 C 0.22427(16) 0.5182(3) 0.3633(2) 0.0788(9) Uani 1 1 d .
H11A H 0.2003 0.5167 0.4123 0.095 Uiso 1 1 calc R
C12 C 0.20452(16) 0.4367(3) 0.2923(2) 0.0804(9) Uani 1 1 d .
H12A H 0.166 0.3796 0.2924 0.096 Uiso 1 1 calc R
C13 C 0.23990(13) 0.4362(2) 0.22036(18) 0.0567(6) Uani 1 1 d .
H13 H 0.2259 0.3786 0.1725 0.068 Uiso 1 1 calc R
C14 C 0.45335(12) 0.40512(17) 0.22266(15) 0.0440(5) Uani 1 1 d .
H14A H 0.4262 0.3951 0.2721 0.053 Uiso 1 1 calc R
C15 C 0.43301(14) 0.29557(19) 0.15778(19) 0.0578(6) Uani 1 1 d .
H15A H 0.3746 0.295 0.1207 0.069 Uiso 1 1 calc R
H15B H 0.4634 0.2978 0.1119 0.069 Uiso 1 1 calc R
C16 C 0.45501(17) 0.1848(2) 0.2185(2) 0.0729(8) Uani 1 1 d .
H16A H 0.4206 0.1787 0.2597 0.088 Uiso 1 1 calc R
H16B H 0.4441 0.1175 0.1756 0.088 Uiso 1 1 calc R
N1 N 0.48271(17) 0.7523(2) 0.12415(18) 0.0819(7) Uani 1 1 d .
N2 N 0.42294(10) 0.51595(14) 0.17272(13) 0.0447(4) Uani 1 1 d .

loop_
_atom_site_aniso_label
_atom_site_aniso_U_11
_atom_site_aniso_U_22
_atom_site_aniso_U_33
_atom_site_aniso_U_23
_atom_site_aniso_U_13
_atom_site_aniso_U_12
C1 0.106(2) 0.0495(15) 0.091(2) 0.0032(14) 0.0184(19) 0.0034(15)
C2 0.0784(18) 0.0615(16) 0.099(2) 0.0326(16) 0.0457(17) 0.0259(15)
C3 0.0593(16) 0.096(2) 0.0682(17) 0.0277(16) 0.0168(13) 0.0249(15)
C4 0.0475(12) 0.0708(16) 0.0554(13) 0.0072(12) 0.0026(10) 0.0060(11)
C5 0.0405(10) 0.0507(12) 0.0475(11) 0.0028(9) 0.0171(9) 0.0036(9)
C6 0.0452(11) 0.0476(12) 0.0583(13) 0.0000(10) 0.0171(10) 0.0032(9)
C7 0.0383(11) 0.0654(14) 0.0561(13) 0.0060(11) 0.0083(10) 0.0059(10)
C8 0.0325(10) 0.0471(11) 0.0554(12) 0.0153(10) 0.0052(9) 0.0112(8)
C9 0.0447(12) 0.0517(13) 0.0657(14) 0.0078(11) 0.0135(11) 0.0062(10)
C10 0.0612(16) 0.087(2) 0.0659(16) 0.0033(14) 0.0141(13) 0.0229(15)
C11 0.0474(14) 0.117(3) 0.0715(18) 0.0294(18) 0.0191(13) 0.0158(16)
C12 0.0458(14) 0.096(2) 0.094(2) 0.0342(19) 0.0147(14) -0.0045(14)
C13 0.0387(11) 0.0521(12) 0.0703(15) 0.0104(11) 0.0054(11) -0.0008(9)
C14 0.0357(10) 0.0373(10) 0.0558(12) 0.0000(8) 0.0106(9) -0.0018(8)
C15 0.0471(12) 0.0471(12) 0.0733(15) -0.0110(11) 0.0114(11) -0.0091(10)
C16 0.0787(17) 0.0377(12) 0.100(2) -0.0108(12) 0.0255(15) -0.0105(11)
N1 0.0968(18) 0.0600(14) 0.0777(16) -0.0005(12) 0.0128(13) 0.0058(12)
N2 0.0354(8) 0.0443(9) 0.0529(10) 0.0052(7) 0.0122(7) 0.0044(7)

loop_
_atom_type_symbol
_atom_type_description
_atom_type_scat_dispersion_real
_atom_type_scat_dispersion_imag
_atom_type_scat_source
C C 0.0033 0.0016 'International Tables Vol C Tables 4.2.6.8 and 6.1.1.4'
H H 0 0 'International Tables Vol C Tables 4.2.6.8 and 6.1.1.4'
N N 0.0061 0.0033 'International Tables Vol C Tables 4.2.6.8 and 6.1.1.4'

loop_
_geom_angle_atom_site_label_1
_geom_angle_atom_site_label_2
_geom_angle_atom_site_label_3
_geom_angle
_geom_angle_site_symmetry_1
_geom_angle_site_symmetry_3
C2 C1 N1 121.7(3) . .
C2 C1 H1A 119.2 . .
N1 C1 H1A 119.2 . .
C3 C2 C1 118.6(3) . .
C3 C2 H2A 120.7 . .
C1 C2 H2A 120.7 . .
C2 C3 C4 120.7(2) . .
C2 C3 H3A 119.6 . .
C4 C3 H3A 119.6 . .
C5 C4 C3 120.1(3) . .
C5 C4 H4A 120 . .
C3 C4 H4A 120 . .
C4 C5 N1 120.0(2) . .
C4 C5 C6 121.4(2) . .
N1 C5 C6 118.67(19) . .
N2 C6 C5 112.17(17) . .
N2 C6 H6A 109.2 . .
C5 C6 H6A 109.2 . .
N2 C6 H6B 109.2 . .
C5 C6 H6B 109.2 . .
H6A C6 H6B 107.9 . .
N2 C7 C8 113.35(17) . .
N2 C7 H8A 108.9 . .
C8 C7 H8A 108.9 . .
N2 C7 H8B 108.9 . .
C8 C7 H8B 108.9 . .
H8A C7 H8B 107.7 . .
C13 C8 C9 119.5(2) . .
C13 C8 C7 120.1(2) . .
C9 C8 C7 120.4(2) . .
C8 C9 C10 120.2(2) . .
C8 C9 H9A 119.9 . .
C10 C9 H9A 119.9 . .
C11 C10 C9 120.0(3) . .
C11 C10 H10A 120 . .
C9 C10 H10A 120 . .
C12 C11 C10 119.1(3) . .
C12 C11 H11A 120.4 . .
C10 C11 H11A 120.4 . .
C11 C12 C13 121.5(3) . .
C11 C12 H12A 119.3 . .
C13 C12 H12A 119.3 . .
C8 C13 C12 119.8(3) . .
C8 C13 H13 120.1 . .
C12 C13 H13 120.1 . .
N2 C14 C14 113.39(11) . 2_655
N2 C14 C15 115.40(17) . .
C14 C14 C15 107.83(15) 2_655 .
N2 C14 H14A 106.5 . .
C14 C14 H14A 106.5 2_655 .
C15 C14 H14A 106.5 . .
C16 C15 C14 111.2(2) . .
C16 C15 H15A 109.4 . .
C14 C15 H15A 109.4 . .
C16 C15 H15B 109.4 . .
C14 C15 H15B 109.4 . .
H15A C15 H15B 108 . .
C16 C16 C15 111.19(18) 2_655 .
C16 C16 H16A 109.4 2_655 .
C15 C16 H16A 109.4 . .
C16 C16 H16B 109.4 2_655 .
C15 C16 H16B 109.4 . .
H16A C16 H16B 108 . .
C5 N1 C1 118.9(2) . .
C6 N2 C14 113.18(16) . .
C6 N2 C7 110.83(17) . .
C14 N2 C7 112.33(16) . .

loop_
_geom_bond_atom_site_label_1
_geom_bond_atom_site_label_2
_geom_bond_distance
_geom_bond_site_symmetry_2
C1 C2 1.365(4) .
C1 N1 1.365(4) .
C1 H1A 0.93 .
C2 C3 1.352(4) .
C2 H2A 0.93 .
C3 C4 1.367(4) .
C3 H3A 0.93 .
C4 C5 1.363(3) .
C4 H4A 0.93 .
C5 N1 1.364(3) .
C5 C6 1.505(3) .
C6 N2 1.462(3) .
C6 H6A 0.97 .
C6 H6B 0.97 .
C7 N2 1.470(3) .
C7 C8 1.502(3) .
C7 H8A 0.97 .
C7 H8B 0.97 .
C8 C13 1.361(3) .
C8 C9 1.367(3) .
C9 C10 1.377(3) .
C9 H9A 0.93 .
C10 C11 1.370(4) .
C10 H10A 0.93 .
C11 C12 1.347(4) .
C11 H11A 0.93 .
C12 C13 1.368(4) .
C12 H12A 0.93 .
C13 H13 0.93 .
C14 N2 1.470(3) .
C14 C14 1.537(4) 2_655
C14 C15 1.538(3) .
C14 H14A 0.98 .
C15 C16 1.519(3) .
C15 H15A 0.97 .
C15 H15B 0.97 .
C16 C16 1.516(6) 2_655
C16 H16A 0.97 .
C16 H16B 0.97 .
